data_1575882
loop_
_publ_author_name
'Senn, Sebastian'
'M&#xf6;rsdorf, Jean-Marc'
'Bertrams, Maria-Sophie'
'Kerzig, Christoph'
'Ballmann, Joachim'

_publ_section_title
;
 &#x3c0;-Extended diphosphonium-bridged ladder stilbenes: water-soluble
 fluorophores with up to eight annulated rings.
;
_journal_issue 43
_journal_name_full 'Chemical science'
_journal_page_first 20517
_journal_page_last 20526
_journal_paper_doi 10.1039/d5sc03752b
_journal_volume 16
_journal_year 2025
_chemical_formula_moiety 'C34 H40 Cl2 P2, 6(C1 H2 Cl2), 2(Cl)'
_chemical_formula_sum 'C40 H52 Cl16 P2'
_chemical_formula_weight 1161.95
_space_group_crystal_system triclinic
_space_group_IT_number 2
_space_group_name_Hall '-P 1'
_space_group_name_H-M_alt 'P -1'
_atom_sites_solution_hydrogens geom
_atom_sites_solution_primary dual
_audit_creation_date 2023-05-21
_audit_creation_method
;
Olex2 1.5
(compiled 2023.03.06 svn.rbb2c1857 for OlexSys, GUI svn.r6748)
;
_audit_update_record
;
2025-07-08 deposited with the CCDC.	2025-09-29 downloaded from the CCDC.
;
_cell_angle_alpha 85.394(2)
_cell_angle_beta 79.220(2)
_cell_angle_gamma 89.6000(10)
_cell_formula_units_Z 2
_cell_length_a 10.3156(2)
_cell_length_b 11.7343(2)
_cell_length_c 23.0477(5)
_cell_measurement_reflns_used 29517
_cell_measurement_temperature 120(1)
_cell_measurement_theta_max 70.6590
_cell_measurement_theta_min 3.7540
_cell_volume 2731.66(9)
_computing_cell_refinement 'CrysAlisPro 1.171.42.51a (Rigaku OD, 2022)'
_computing_data_collection 'CrysAlisPro 1.171.42.51a (Rigaku OD, 2022)'
_computing_data_reduction 'CrysAlisPro 1.171.42.51a (Rigaku OD, 2022)'
_computing_molecular_graphics 'Olex2 1.5 (Dolomanov et al., 2009)'
_computing_publication_material 'Olex2 1.5 (Dolomanov et al., 2009)'
_computing_structure_refinement 'SHELXL 2018/3 (Sheldrick, 2015)'
_computing_structure_solution 'SHELXT  (Sheldrick, 2015)'
_diffrn_ambient_environment N~2~
_diffrn_ambient_temperature 120(1)
_diffrn_detector 'CCD plate'
_diffrn_detector_area_resol_mean 7.9621
_diffrn_detector_type Eos
_diffrn_measured_fraction_theta_full 0.999
_diffrn_measured_fraction_theta_max 0.982
_diffrn_measurement_details
;
List of Runs (angles in degrees, time in seconds):

  # Type    Start    End  Width  t~exp~   \w     \q     \k     \f   Frames
#--------------------------------------------------------------------------
  1  \w    -69.00  22.00   1.00    2.00    --    0.00 -57.00 150.00   91
  2  \w    -22.00  69.00   1.00    2.00    --    0.00  57.00 -30.00   91
  3  \w    -22.00  69.00   1.00    2.00    --    0.00  57.00-180.00   91
  4  \w    -30.00  18.00   1.00    2.00    --   14.00 101.00-104.71   48
  5  \w    -29.00  10.00   1.00    2.00    --   18.00 111.00  67.78   39
  6  \w    -41.00 -13.00   1.00   15.00    --   30.00 147.00 -91.53   28
  7  \w     -2.00  28.00   1.00   15.00    --   38.00  92.00 -68.19   30
  8  \w      4.00  33.00   1.00   15.00    --   42.00  89.00  66.26   29
  9  \w     10.00  36.00   1.00   15.00    --   46.00  85.00 -91.38   26
 10  \w     10.00  36.00   1.00   15.00    --   46.00  85.00-154.70   26
 11  \w     12.00  45.00   1.00   15.00    --   46.00  82.00 127.21   33
 12  \w     16.00  45.00   1.00   15.00    --   50.00  82.00  47.98   29
 13  \w     16.00  45.00   1.00   15.00    --   50.00  82.00 156.18   29
 14  \w     17.00  45.00   1.00   15.00    --   50.00  80.00 -69.86   28
 15  \w     16.00  45.00   1.00   15.00    --   50.00  81.00   2.66   29
 16  \w     16.00  45.00   1.00   15.00    --   50.00  81.00  86.73   29
 17  \w      1.00  97.00   1.00   15.00    --   54.47 -99.00-180.00   96
 18  \w     23.00 111.00   1.00   15.00    --   54.47-125.00  30.00   88
 19  \w    -16.00  86.00   1.00   15.00    --   54.47 -77.00  30.00  102
 20  \w     23.00 125.00   1.00   15.00    --   54.47  77.00 -30.00  102
 21  \w     27.00 129.00   1.00   15.00    --   58.00  76.00-142.16  102
 22  \w     27.00 129.00   1.00   15.00    --   58.00  76.00  58.40  102
 23  \w     30.00 133.00   1.00   15.00    --   62.00  77.00-174.89  103
 24  \w     30.00 133.00   1.00   15.00    --   62.00  77.00 -41.52  103
 25  \w     30.00 133.00   1.00   15.00    --   62.00  77.00 123.35  103
 26  \w     31.00 133.00   1.00   15.00    --   62.00  75.00 -12.86  102
 27  \w     30.00 133.00   1.00   15.00    --   62.00  77.00  26.76  103
 28  \w     35.00 137.00   1.00   15.00    --   66.00  76.00 -88.37  102
 29  \w     35.00 137.00   1.00   15.00    --   66.00  75.00 159.76  102
 30  \w     39.00 141.00   1.00   15.00    --   70.00  75.00  85.18  102
 31  \w     38.00 141.00   1.00   15.00    --   70.00  77.00-126.71  103
 32  \w     42.00 140.00   1.00   15.00    --   70.00  70.00 -63.09   98
 33  \w     47.00 144.00   1.00   15.00    --   74.00  69.00  45.90   97
 34  \w     46.00 144.00   1.00   15.00    --   74.00  70.00-145.53   98
 35  \w     46.00 144.00   1.00   15.00    --   74.00  71.00   5.80   98
 36  \w     43.00 145.00   1.00   15.00    --   74.00  76.00 103.14  102
 37  \w     47.00 149.00   1.00   15.00    --   78.00  76.00 -46.80  102
 38  \w     47.00 149.00   1.00   15.00    --   78.00  75.00  46.70  102
 39  \w     50.00 148.00   1.00   15.00    --   78.00  70.00-178.90   98
 40  \w     47.00 149.00   1.00   15.00    --   78.00  75.00-129.15  102
 41  \w     50.00 116.00   1.00   35.00    --   82.00  77.00 109.81   66
 42  \w     50.00  86.00   1.00   35.00    --   82.00  77.00 130.55   36
 43  \w     58.00  95.00   1.00   35.00    --   86.00  73.00 -93.15   37
 44  \w     54.00  81.00   1.00   35.00    --   86.00  77.00 -41.71   27
 45  \w     55.00 144.00   1.00   35.00    --   86.00  76.00-115.35   89
 46  \w     55.00  97.00   1.00   35.00    --   86.00  75.00-174.90   42
 47  \w     63.00 125.00   1.00   35.00    --   90.00  69.00-135.56   62
 48  \w     64.00  93.00   1.00   35.00    --   94.00  74.00 -35.46   29
 49  \w     65.00  91.00   1.00   35.00    --   94.00  74.00  27.74   26
 50  \w     63.00  89.00   1.00   35.00    --   94.00  75.00  69.87   26
 51  \w     66.00 102.00   1.00   35.00    --   94.00  74.00  36.90   36
 52  \w     63.00 156.00   1.00   35.00    --   94.00  75.00   4.49   93
 53  \w    132.00 163.00   1.00   35.00    --   98.00  70.00  56.92   31
 54  \w     70.00  96.00   1.00   35.00    --   98.00  70.00  56.92   26
 55  \w     69.00  95.00   1.00   35.00    --   98.00  75.00 163.85   26
 56  \w     70.00  99.00   1.00   35.00    --  102.00  77.00 -88.68   29
 57  \w     39.00 111.00   1.00   35.00    --  108.94-111.00 -30.00   72
 58  \w     77.00 162.00   1.00   35.00    --  108.94  77.00  60.00   85
 59  \w     57.00  87.00   1.00   35.00    --  108.94 -92.00  60.00   30
 60  \w     77.00 130.00   1.00   35.00    --  108.94  77.00 120.00   53
 61  \w     36.00 109.00   1.00   35.00    --  108.94 -92.00-180.00   73
 62  \w     77.00 178.00   1.00   35.00    --  108.94  77.00-180.00  101
 63  \w    115.00 175.00   1.00   35.00    --  108.94 111.00 120.00   60
 64  \w     47.00 104.00   1.00   35.00    --  108.94 -92.00 120.00   57
 65  \w     37.00  68.00   1.00   35.00    --  108.94 -92.00-120.00   31
 66  \w     48.00 112.00   1.00   35.00    --  108.94-111.00  60.00   64
 67  \w     79.00 176.00   1.00   35.00    --  108.94  74.00-143.25   97
 68  \w     78.00 178.00   1.00   35.00    --  108.94  77.00  97.25  100
 69  \w     80.00 177.00   1.00   35.00    --  108.94  77.00 -90.00   97
 70  \w     85.00 170.00   1.00   35.00    --  108.94  64.00  30.00   85
 71  \w     42.00  89.00   1.00   35.00    --  108.94 -92.00 -90.00   47
 72  \w     77.00 157.00   1.00   35.00    --  108.94  77.00 -60.00   80
 73  \w     77.00 175.00   1.00   35.00    --  108.94  77.00 -30.00   98
 74  \w     85.00 134.00   1.00   35.00    --  108.94  64.00  90.00   49
 75  \w     78.00 169.00   1.00   35.00    --  108.94  77.00   0.00   91
 76  \w     77.00 169.00   1.00   35.00    --  108.94  77.00-120.00   92
 77  \w     84.00 172.00   1.00   35.00    --  108.94  64.00 150.00   88
;
_diffrn_measurement_device 'four-circle diffractometer'
_diffrn_measurement_device_type 'SuperNova, Dual, Cu at home/near, Eos'
_diffrn_measurement_method '\w scans'
_diffrn_orient_matrix_type 'CrysAlisPro convention (1999,Acta A55,543-557)'
_diffrn_orient_matrix_UB_11 0.0060317000
_diffrn_orient_matrix_UB_12 0.1230530000
_diffrn_orient_matrix_UB_13 0.0182090000
_diffrn_orient_matrix_UB_21 0.1512760000
_diffrn_orient_matrix_UB_22 0.0004898000
_diffrn_orient_matrix_UB_23 -0.0193291000
_diffrn_orient_matrix_UB_31 -0.0138741000
_diffrn_orient_matrix_UB_32 0.0469786000
_diffrn_orient_matrix_UB_33 -0.0628874000
_diffrn_radiation_monochromator mirror
_diffrn_radiation_probe x-ray
_diffrn_radiation_type 'Cu K\a'
_diffrn_radiation_wavelength 1.54184
_diffrn_reflns_av_R_equivalents 0.0908
_diffrn_reflns_av_unetI/netI 0.0460
_diffrn_reflns_Laue_measured_fraction_full 0.999
_diffrn_reflns_Laue_measured_fraction_max 0.982
_diffrn_reflns_limit_h_max 12
_diffrn_reflns_limit_h_min -12
_diffrn_reflns_limit_k_max 14
_diffrn_reflns_limit_k_min -14
_diffrn_reflns_limit_l_max 26
_diffrn_reflns_limit_l_min -28
_diffrn_reflns_number 65423
_diffrn_reflns_point_group_measured_fraction_full 0.999
_diffrn_reflns_point_group_measured_fraction_max 0.982
_diffrn_reflns_theta_full 67.684
_diffrn_reflns_theta_max 71.036
_diffrn_reflns_theta_min 3.779
_diffrn_source 'micro-focus sealed X-ray tube'
_diffrn_source_type 'SuperNova (Cu) X-ray Source'
_exptl_absorpt_coefficient_mu 8.144
_exptl_absorpt_correction_T_max 1.000
_exptl_absorpt_correction_T_min 0.730
_exptl_absorpt_correction_type gaussian
_exptl_absorpt_process_details
;
CrysAlisPro 1.171.42.51a (Rigaku Oxford Diffraction, 2022)
Numerical absorption correction based on gaussian integration over
a multifaceted crystal model
Empirical absorption correction using spherical harmonics,
implemented in SCALE3 ABSPACK scaling algorithm.
;
_exptl_crystal_colour colourless
_exptl_crystal_colour_primary colourless
_exptl_crystal_density_diffrn 1.413
_exptl_crystal_description irregular
_exptl_crystal_F_000 1188
_exptl_crystal_size_max 0.19
_exptl_crystal_size_mid 0.08
_exptl_crystal_size_min 0.07
_refine_diff_density_max 1.253
_refine_diff_density_min -0.887
_refine_diff_density_rms 0.096
_refine_ls_extinction_coef 0.00062(11)
_refine_ls_extinction_expression Fc^*^=kFc[1+0.001xFc^2^\l^3^/sin(2\q)]^-1/4^
_refine_ls_extinction_method 'SHELXL-2018/3 (Sheldrick 2018)'
_refine_ls_goodness_of_fit_ref 1.041
_refine_ls_hydrogen_treatment constr
_refine_ls_matrix_type full
_refine_ls_number_parameters 536
_refine_ls_number_reflns 10392
_refine_ls_number_restraints 3
_refine_ls_restrained_S_all 1.048
_refine_ls_R_factor_all 0.0644
_refine_ls_R_factor_gt 0.0563
_refine_ls_shift/su_max 0.001
_refine_ls_shift/su_mean 0.000
_refine_ls_structure_factor_coef Fsqd
_refine_ls_weighting_details 'w=1/[\s^2^(Fo^2^)+(0.0857P)^2^+3.3693P] where P=(Fo^2^+2Fc^2^)/3'
_refine_ls_weighting_scheme calc
_refine_ls_wR_factor_gt 0.1502
_refine_ls_wR_factor_ref 0.1587
_reflns_Friedel_coverage 0.000
_reflns_number_gt 8884
_reflns_number_total 10392
_reflns_threshold_expression 'I > 2\s(I)'
_cod_data_source_file d5sc03752b3.cif
_cod_data_source_block ba_ss4
_cod_depositor_comments 'Adding full bibliography for 1575881--1575890.cif.'
_cod_database_code 1575882
_shelx_shelxl_version_number 2018/3
_chemical_oxdiff_formula 'C34H40Cl4P2 (CH2Cl2)6'
_chemical_oxdiff_usercomment ss163
_shelx_space_group_comment
;
The symmetry employed for this shelxl refinement is uniquely defined
by the following loop, which should always be used as a source of
symmetry information in preference to the above space-group names.
They are only intended as comments.
;
_shelx_estimated_absorpt_t_max 0.599
_shelx_estimated_absorpt_t_min 0.307
_olex2_refinement_description
;
1. Fixed Uiso
 At 1.2 times of:
  All C(H) groups, All C(H,H) groups
 At 1.5 times of:
  All C(H,H,H) groups
2. Restrained distances
 Cl17-C57 \\sim Cl15-C56
 with sigma of 0.02
 Cl18-C57 \\sim Cl16-C56
 with sigma of 0.02
 Cl17-Cl18 \\sim Cl15-Cl16
 with sigma of 0.02
3. Uiso/Uaniso restraints and constraints
Uanis(Cl17) = Uanis(Cl15) = Uanis(Cl18) = Uanis(Cl16)
Uanis(C57) = Uanis(C56)
4. Others
 Sof(Cl15)=Sof(Cl16)=Sof(C56)=Sof(H56A)=Sof(H56B)=1-FVAR(1)
 Sof(Cl17)=Sof(Cl18)=Sof(C57)=Sof(H57A)=Sof(H57B)=FVAR(1)
5.a Ternary CH refined with riding coordinates:
 C23(H23), C26(H26), C29(H29), C32(H32)
5.b Secondary CH2 refined with riding coordinates:
 C56(H56A,H56B), C57(H57A,H57B), C55(H55A,H55B), C54(H54A,H54B), C51(H51A,
 H51B), C53(H53A,H53B), C52(H52A,H52B)
5.c Aromatic/amide H refined with riding coordinates:
 C2(H2), C3(H3), C5(H5), C6(H6), C7(H7), C8(H8), C15(H15), C16(H16), C18(H18),
 C19(H19), C20(H20), C21(H21)
5.d Idealised Me refined as rotating group:
 C24(H24A,H24B,H24C), C25(H25A,H25B,H25C), C27(H27A,H27B,H27C), C28(H28A,H28B,
 H28C), C30(H30A,H30B,H30C), C31(H31A,H31B,H31C), C33(H33A,H33B,H33C), C34(H34A,
 H34B,H34C)
;
_olex2_date_sample_data_collection 2023-05-17
_olex2_submission_special_instructions 'No special instructions were received'
_oxdiff_exptl_absorpt_empirical_details
;
Empirical correction (ABSPACK) includes:
- Absorption correction using spherical harmonics
- Frame scaling
- Detector area scaling
;
_oxdiff_exptl_absorpt_empirical_full_max 2.070
_oxdiff_exptl_absorpt_empirical_full_min 0.561

loop_
_space_group_symop_operation_xyz
'x, y, z'
'-x, -y, -z'

loop_
_atom_site_label
_atom_site_type_symbol
_atom_site_fract_x
_atom_site_fract_y
_atom_site_fract_z
_atom_site_U_iso_or_equiv
_atom_site_adp_type
_atom_site_occupancy
_atom_site_site_symmetry_order
_atom_site_calc_flag
_atom_site_refinement_flags_posn
_atom_site_refinement_flags_adp
_atom_site_refinement_flags_occupancy
_atom_site_disorder_assembly
_atom_site_disorder_group
Cl1 Cl 0.16843(8) 0.63445(6) 0.33322(3) 0.03250(19) Uani 1 1 d . . . . .
Cl2 Cl 0.43483(8) 0.62973(7) 0.21099(4) 0.0357(2) Uani 1 1 d . . . . .
P1 P 0.18375(7) 0.75806(7) 0.38610(3) 0.02622(19) Uani 1 1 d . . . . .
P2 P 0.36804(7) 0.61708(6) 0.13597(3) 0.02361(18) Uani 1 1 d . . . . .
C1 C 0.3128(3) 0.8577(3) 0.35259(13) 0.0247(6) Uani 1 1 d . . . . .
C2 C 0.3879(3) 0.8996(3) 0.39234(15) 0.0313(7) Uani 1 1 d . . . . .
H2 H 0.370833 0.871560 0.432895 0.038 Uiso 1 1 calc R U . . .
C3 C 0.4844(3) 0.9799(3) 0.37233(15) 0.0334(7) Uani 1 1 d . . . . .
H3 H 0.535880 1.005203 0.399030 0.040 Uiso 1 1 calc R U . . .
C4 C 0.5092(3) 1.0258(3) 0.31335(14) 0.0278(7) Uani 1 1 d . . . . .
C5 C 0.6065(3) 1.1120(3) 0.29320(16) 0.0348(8) Uani 1 1 d . . . . .
H5 H 0.658444 1.137601 0.319649 0.042 Uiso 1 1 calc R U . . .
C6 C 0.6261(3) 1.1587(3) 0.23551(16) 0.0362(8) Uani 1 1 d . . . . .
H6 H 0.689860 1.217819 0.222531 0.043 Uiso 1 1 calc R U . . .
C7 C 0.5519(3) 1.1191(3) 0.19566(16) 0.0336(7) Uani 1 1 d . . . . .
H7 H 0.566536 1.151653 0.155869 0.040 Uiso 1 1 calc R U . . .
C8 C 0.4589(3) 1.0345(3) 0.21336(14) 0.0286(7) Uani 1 1 d . . . . .
H8 H 0.410742 1.007913 0.185693 0.034 Uiso 1 1 calc R U . . .
C9 C 0.4342(3) 0.9863(2) 0.27283(13) 0.0234(6) Uani 1 1 d . . . . .
C10 C 0.3358(3) 0.8993(2) 0.29350(13) 0.0226(6) Uani 1 1 d . . . . .
C11 C 0.2685(3) 0.8572(2) 0.25029(13) 0.0234(6) Uani 1 1 d . . . . .
C12 C 0.2232(3) 0.8190(2) 0.21141(13) 0.0225(6) Uani 1 1 d . . . . .
C13 C 0.1587(3) 0.7716(2) 0.16897(13) 0.0216(6) Uani 1 1 d . . . . .
C14 C 0.2069(3) 0.6773(2) 0.13858(13) 0.0224(6) Uani 1 1 d . . . . .
C15 C 0.1355(3) 0.6309(3) 0.09878(13) 0.0255(6) Uani 1 1 d . . . . .
H15 H 0.169226 0.566761 0.078312 0.031 Uiso 1 1 calc R U . . .
C16 C 0.0193(3) 0.6779(3) 0.08981(14) 0.0253(6) Uani 1 1 d . . . . .
H16 H -0.027933 0.645200 0.063520 0.030 Uiso 1 1 calc R U . . .
C17 C -0.0321(3) 0.7739(3) 0.11873(13) 0.0236(6) Uani 1 1 d . . . . .
C18 C -0.1517(3) 0.8248(3) 0.10903(15) 0.0294(7) Uani 1 1 d . . . . .
H18 H -0.199986 0.793010 0.082851 0.035 Uiso 1 1 calc R U . . .
C19 C -0.1987(3) 0.9194(3) 0.13698(16) 0.0363(8) Uani 1 1 d . . . . .
H19 H -0.279292 0.952605 0.130118 0.044 Uiso 1 1 calc R U . . .
C20 C -0.1287(3) 0.9678(3) 0.17564(16) 0.0357(8) Uani 1 1 d . . . . .
H20 H -0.161617 1.034127 0.194336 0.043 Uiso 1 1 calc R U . . .
C21 C -0.0134(3) 0.9202(3) 0.18668(14) 0.0283(7) Uani 1 1 d . . . . .
H21 H 0.032532 0.953250 0.213359 0.034 Uiso 1 1 calc R U . . .
C22 C 0.0381(3) 0.8222(2) 0.15870(13) 0.0219(6) Uani 1 1 d . . . . .
C23 C 0.2234(3) 0.6854(3) 0.45249(15) 0.0348(7) Uani 1 1 d . . . . .
H23 H 0.239646 0.744467 0.479307 0.042 Uiso 1 1 calc R U . . .
C24 C 0.1075(4) 0.6098(4) 0.48490(17) 0.0460(9) Uani 1 1 d . . . . .
H24A H 0.030974 0.657838 0.497673 0.069 Uiso 1 1 calc R U . . .
H24B H 0.132331 0.567837 0.519622 0.069 Uiso 1 1 calc R U . . .
H24C H 0.084959 0.555429 0.458140 0.069 Uiso 1 1 calc R U . . .
C25 C 0.3496(4) 0.6151(3) 0.43772(18) 0.0443(9) Uani 1 1 d . . . . .
H25A H 0.332902 0.551539 0.414969 0.066 Uiso 1 1 calc R U . . .
H25B H 0.376479 0.584971 0.474543 0.066 Uiso 1 1 calc R U . . .
H25C H 0.420155 0.664063 0.414229 0.066 Uiso 1 1 calc R U . . .
C26 C 0.0256(3) 0.8276(3) 0.40083(15) 0.0329(7) Uani 1 1 d . . . . .
H26 H -0.041443 0.768285 0.419960 0.039 Uiso 1 1 calc R U . . .
C27 C 0.0316(4) 0.9162(4) 0.44584(18) 0.0448(9) Uani 1 1 d . . . . .
H27A H 0.055886 0.878348 0.481699 0.067 Uiso 1 1 calc R U . . .
H27B H -0.054970 0.951951 0.456024 0.067 Uiso 1 1 calc R U . . .
H27C H 0.097722 0.974986 0.428500 0.067 Uiso 1 1 calc R U . . .
C28 C -0.0189(3) 0.8809(3) 0.34537(17) 0.0409(8) Uani 1 1 d . . . . .
H28A H 0.044573 0.940173 0.325854 0.061 Uiso 1 1 calc R U . . .
H28B H -0.106073 0.915174 0.356428 0.061 Uiso 1 1 calc R U . . .
H28C H -0.023879 0.821754 0.318160 0.061 Uiso 1 1 calc R U . . .
C29 C 0.3652(3) 0.4655(3) 0.12758(15) 0.0317(7) Uani 1 1 d . . . . .
H29 H 0.337743 0.454617 0.088998 0.038 Uiso 1 1 calc R U . . .
C30 C 0.2634(4) 0.4051(3) 0.17698(19) 0.0463(9) Uani 1 1 d . . . . .
H30A H 0.288982 0.413279 0.215297 0.070 Uiso 1 1 calc R U . . .
H30B H 0.259274 0.323768 0.170483 0.070 Uiso 1 1 calc R U . . .
H30C H 0.176570 0.439454 0.176826 0.070 Uiso 1 1 calc R U . . .
C31 C 0.5043(4) 0.4164(3) 0.12489(17) 0.0416(9) Uani 1 1 d . . . . .
H31A H 0.566382 0.460200 0.093845 0.062 Uiso 1 1 calc R U . . .
H31B H 0.504102 0.336186 0.115916 0.062 Uiso 1 1 calc R U . . .
H31C H 0.531211 0.421512 0.163192 0.062 Uiso 1 1 calc R U . . .
C32 C 0.4827(3) 0.6946(3) 0.07760(15) 0.0294(7) Uani 1 1 d . . . . .
H32 H 0.571248 0.658284 0.075735 0.035 Uiso 1 1 calc R U . . .
C33 C 0.4959(3) 0.8200(3) 0.09025(18) 0.0402(8) Uani 1 1 d . . . . .
H33A H 0.410496 0.857835 0.091673 0.060 Uiso 1 1 calc R U . . .
H33B H 0.561569 0.858823 0.058747 0.060 Uiso 1 1 calc R U . . .
H33C H 0.524080 0.823467 0.128389 0.060 Uiso 1 1 calc R U . . .
C34 C 0.4401(3) 0.6838(3) 0.01819(15) 0.0376(8) Uani 1 1 d . . . . .
H34A H 0.421506 0.603437 0.014033 0.056 Uiso 1 1 calc R U . . .
H34B H 0.511107 0.712118 -0.014128 0.056 Uiso 1 1 calc R U . . .
H34C H 0.360503 0.729105 0.016572 0.056 Uiso 1 1 calc R U . . .
Cl15 Cl 0.0857(15) 0.3377(13) 0.3448(8) 0.0693(5) Uani 0.173(5) 1 d D . P A 2
Cl16 Cl 0.0612(13) 0.1781(8) 0.2683(4) 0.0693(5) Uani 0.173(5) 1 d D . P A 2
Cl17 Cl 0.0600(3) 0.3505(3) 0.34635(16) 0.0693(5) Uani 0.827(5) 1 d D . P A 1
Cl18 Cl 0.0004(3) 0.18795(15) 0.26394(8) 0.0693(5) Uani 0.827(5) 1 d D . P A 1
C56 C 0.008(3) 0.215(2) 0.3375(9) 0.0581(14) Uani 0.173(5) 1 d D . P A 2
H56A H 0.028258 0.153533 0.366531 0.070 Uiso 0.173(5) 1 calc R U P A 2
H56B H -0.088903 0.225846 0.344596 0.070 Uiso 0.173(5) 1 calc R U P A 2
C57 C -0.0555(6) 0.2738(5) 0.3193(3) 0.0581(14) Uani 0.827(5) 1 d D . P A 1
H57A H -0.106667 0.225494 0.352916 0.070 Uiso 0.827(5) 1 calc R U P A 1
H57B H -0.117706 0.328992 0.304970 0.070 Uiso 0.827(5) 1 calc R U P A 1
Cl13 Cl 0.86379(11) 0.40970(9) 0.15776(5) 0.0576(3) Uani 1 1 d . . . . .
Cl14 Cl 0.83105(9) 0.23721(8) 0.07686(5) 0.0486(2) Uani 1 1 d . . . . .
C55 C 0.8932(3) 0.3750(3) 0.08322(18) 0.0416(9) Uani 1 1 d . . . . .
H55A H 0.989344 0.377721 0.067408 0.050 Uiso 1 1 calc R U . . .
H55B H 0.850562 0.432422 0.059234 0.050 Uiso 1 1 calc R U . . .
Cl11 Cl 0.67104(13) 0.46671(12) 0.39065(6) 0.0735(4) Uani 1 1 d . . . . .
Cl12 Cl 0.48065(15) 0.40148(11) 0.32087(6) 0.0709(3) Uani 1 1 d . . . . .
C54 C 0.5445(5) 0.3703(4) 0.3866(2) 0.0622(12) Uani 1 1 d . . . . .
H54A H 0.472773 0.374767 0.421466 0.075 Uiso 1 1 calc R U . . .
H54B H 0.579207 0.291386 0.387309 0.075 Uiso 1 1 calc R U . . .
Cl5 Cl 0.26256(18) 1.11167(11) 0.10915(7) 0.0855(5) Uani 1 1 d . . . . .
Cl6 Cl 0.19911(15) 0.98026(10) 0.01776(5) 0.0703(4) Uani 1 1 d . . . . .
C51 C 0.1599(4) 1.1009(4) 0.05778(19) 0.0492(10) Uani 1 1 d . . . . .
H51A H 0.169611 1.170567 0.030039 0.059 Uiso 1 1 calc R U . . .
H51B H 0.066846 1.095391 0.078660 0.059 Uiso 1 1 calc R U . . .
Cl9 Cl 0.32711(10) 0.25246(12) 0.54873(6) 0.0666(3) Uani 1 1 d . . . . .
Cl10 Cl 0.25871(12) 0.19919(11) 0.43737(6) 0.0642(3) Uani 1 1 d . . . . .
C53 C 0.3503(4) 0.1562(4) 0.4931(2) 0.0510(10) Uani 1 1 d . . . . .
H53A H 0.321582 0.078675 0.510726 0.061 Uiso 1 1 calc R U . . .
H53B H 0.445195 0.153142 0.475245 0.061 Uiso 1 1 calc R U . . .
Cl7 Cl -0.10089(9) 0.60240(10) 0.26885(5) 0.0543(3) Uani 1 1 d . . . . .
Cl8 Cl -0.33524(11) 0.74633(10) 0.28911(6) 0.0614(3) Uani 1 1 d . . . . .
C52 C -0.2543(4) 0.6367(4) 0.24924(19) 0.0485(9) Uani 1 1 d . . . . .
H52A H -0.240422 0.660706 0.206349 0.058 Uiso 1 1 calc R U . . .
H52B H -0.311285 0.567549 0.256565 0.058 Uiso 1 1 calc R U . . .
Cl3 Cl 0.28219(7) 0.86904(6) 0.55782(3) 0.02769(17) Uani 1 1 d . . . . .
Cl4 Cl 0.77457(6) 0.60306(6) -0.00233(3) 0.02240(16) Uani 1 1 d . . . . .

loop_
_atom_site_aniso_label
_atom_site_aniso_U_11
_atom_site_aniso_U_22
_atom_site_aniso_U_33
_atom_site_aniso_U_23
_atom_site_aniso_U_13
_atom_site_aniso_U_12
Cl1 0.0366(4) 0.0328(4) 0.0302(4) -0.0078(3) -0.0088(3) -0.0111(3)
Cl2 0.0349(4) 0.0500(5) 0.0287(4) -0.0159(3) -0.0180(3) 0.0131(3)
P1 0.0243(4) 0.0314(4) 0.0232(4) -0.0059(3) -0.0030(3) -0.0102(3)
P2 0.0205(3) 0.0307(4) 0.0222(4) -0.0087(3) -0.0080(3) 0.0040(3)
C1 0.0226(14) 0.0294(15) 0.0228(15) -0.0064(12) -0.0040(11) -0.0077(11)
C2 0.0306(16) 0.0405(18) 0.0238(16) -0.0063(14) -0.0052(13) -0.0132(13)
C3 0.0335(17) 0.0409(18) 0.0280(17) -0.0083(14) -0.0088(13) -0.0135(14)
C4 0.0241(14) 0.0304(15) 0.0286(17) -0.0084(13) -0.0015(12) -0.0077(12)
C5 0.0299(16) 0.0370(17) 0.0373(19) -0.0094(15) -0.0024(14) -0.0118(13)
C6 0.0319(17) 0.0302(16) 0.042(2) -0.0037(15) 0.0057(14) -0.0090(13)
C7 0.0335(17) 0.0305(16) 0.0326(18) 0.0029(14) 0.0026(14) -0.0003(13)
C8 0.0299(15) 0.0283(15) 0.0278(17) -0.0043(13) -0.0048(13) 0.0009(12)
C9 0.0218(13) 0.0239(14) 0.0242(15) -0.0059(12) -0.0014(11) -0.0023(11)
C10 0.0182(13) 0.0282(14) 0.0230(15) -0.0093(12) -0.0051(11) -0.0023(11)
C11 0.0219(13) 0.0265(14) 0.0218(15) -0.0048(12) -0.0029(11) -0.0018(11)
C12 0.0211(13) 0.0264(14) 0.0202(15) -0.0034(12) -0.0039(11) 0.0002(11)
C13 0.0206(13) 0.0270(14) 0.0178(14) -0.0030(11) -0.0041(11) -0.0030(11)
C14 0.0196(13) 0.0295(15) 0.0193(14) -0.0035(12) -0.0059(11) -0.0004(11)
C15 0.0234(14) 0.0320(15) 0.0226(15) -0.0100(12) -0.0049(11) 0.0001(12)
C16 0.0221(14) 0.0316(15) 0.0245(16) -0.0056(12) -0.0092(12) -0.0044(11)
C17 0.0193(13) 0.0302(15) 0.0216(15) -0.0026(12) -0.0039(11) -0.0046(11)
C18 0.0218(14) 0.0391(17) 0.0297(17) -0.0037(14) -0.0105(12) 0.0004(12)
C19 0.0264(16) 0.0437(19) 0.042(2) -0.0081(16) -0.0127(14) 0.0075(14)
C20 0.0361(17) 0.0364(17) 0.0375(19) -0.0114(15) -0.0116(14) 0.0117(14)
C21 0.0277(15) 0.0315(16) 0.0284(17) -0.0081(13) -0.0096(13) 0.0009(12)
C22 0.0190(13) 0.0276(14) 0.0192(14) -0.0023(11) -0.0039(11) -0.0022(11)
C23 0.0362(17) 0.0417(18) 0.0267(17) 0.0009(14) -0.0072(14) -0.0153(14)
C24 0.050(2) 0.053(2) 0.035(2) 0.0080(17) -0.0088(17) -0.0239(18)
C25 0.044(2) 0.051(2) 0.039(2) 0.0051(17) -0.0172(17) -0.0056(17)
C26 0.0254(15) 0.0393(17) 0.0329(18) -0.0084(14) -0.0003(13) -0.0084(13)
C27 0.0396(19) 0.054(2) 0.043(2) -0.0222(18) -0.0041(16) 0.0013(16)
C28 0.0312(17) 0.048(2) 0.044(2) -0.0091(17) -0.0047(15) -0.0001(15)
C29 0.0383(17) 0.0310(16) 0.0295(17) -0.0074(13) -0.0139(14) 0.0054(13)
C30 0.053(2) 0.0375(19) 0.046(2) 0.0016(17) -0.0072(18) -0.0040(16)
C31 0.049(2) 0.0411(19) 0.040(2) -0.0116(16) -0.0177(17) 0.0192(16)
C32 0.0183(13) 0.0381(17) 0.0322(18) -0.0082(14) -0.0036(12) 0.0021(12)
C33 0.0296(17) 0.0401(19) 0.051(2) -0.0073(17) -0.0051(15) -0.0055(14)
C34 0.0309(17) 0.051(2) 0.0304(19) -0.0047(16) -0.0045(14) -0.0010(15)
Cl15 0.0846(13) 0.0609(7) 0.0676(6) -0.0053(5) -0.0268(8) -0.0172(7)
Cl16 0.0846(13) 0.0609(7) 0.0676(6) -0.0053(5) -0.0268(8) -0.0172(7)
Cl17 0.0846(13) 0.0609(7) 0.0676(6) -0.0053(5) -0.0268(8) -0.0172(7)
Cl18 0.0846(13) 0.0609(7) 0.0676(6) -0.0053(5) -0.0268(8) -0.0172(7)
C56 0.064(3) 0.054(3) 0.057(3) -0.001(3) -0.014(3) -0.016(2)
C57 0.064(3) 0.054(3) 0.057(3) -0.001(3) -0.014(3) -0.016(2)
Cl13 0.0622(6) 0.0586(6) 0.0501(6) 0.0018(5) -0.0075(5) -0.0219(5)
Cl14 0.0436(5) 0.0459(5) 0.0550(6) 0.0018(4) -0.0082(4) -0.0056(4)
C55 0.0321(17) 0.0388(19) 0.049(2) 0.0078(17) -0.0008(16) -0.0018(14)
Cl11 0.0720(8) 0.0752(8) 0.0722(8) 0.0220(6) -0.0217(6) -0.0124(6)
Cl12 0.1013(10) 0.0594(7) 0.0564(7) -0.0035(5) -0.0271(7) 0.0062(6)
C54 0.078(3) 0.055(3) 0.052(3) 0.006(2) -0.012(2) 0.006(2)
Cl5 0.1401(13) 0.0529(7) 0.0822(9) -0.0011(6) -0.0706(9) -0.0003(7)
Cl6 0.1148(10) 0.0481(6) 0.0491(6) 0.0025(5) -0.0205(6) -0.0086(6)
C51 0.049(2) 0.050(2) 0.048(2) 0.0053(19) -0.0129(18) 0.0054(18)
Cl9 0.0406(5) 0.0940(9) 0.0691(8) -0.0254(7) -0.0121(5) -0.0076(5)
Cl10 0.0619(6) 0.0715(7) 0.0620(7) 0.0046(6) -0.0227(5) -0.0105(5)
C53 0.041(2) 0.054(2) 0.059(3) 0.000(2) -0.0137(19) -0.0042(17)
Cl7 0.0376(5) 0.0661(6) 0.0608(7) 0.0068(5) -0.0181(4) -0.0087(4)
Cl8 0.0566(6) 0.0634(6) 0.0692(7) -0.0154(6) -0.0207(5) 0.0035(5)
C52 0.040(2) 0.062(3) 0.045(2) -0.0025(19) -0.0118(17) -0.0038(18)
Cl3 0.0338(4) 0.0325(4) 0.0195(4) -0.0028(3) -0.0112(3) -0.0110(3)
Cl4 0.0180(3) 0.0280(3) 0.0226(4) -0.0074(3) -0.0051(2) 0.0000(2)

loop_
_atom_type_symbol
_atom_type_description
_atom_type_scat_dispersion_real
_atom_type_scat_dispersion_imag
_atom_type_scat_source
C C 0.0181 0.0091 'International Tables Vol C Tables 4.2.6.8 and 6.1.1.4'
H H 0.0000 0.0000 'International Tables Vol C Tables 4.2.6.8 and 6.1.1.4'
Cl Cl 0.3639 0.7018 'International Tables Vol C Tables 4.2.6.8 and 6.1.1.4'
P P 0.2955 0.4335 'International Tables Vol C Tables 4.2.6.8 and 6.1.1.4'

loop_
_exptl_crystal_face_index_h
_exptl_crystal_face_index_k
_exptl_crystal_face_index_l
_exptl_crystal_face_perp_dist
3 -2 14 0.0530
-3 2 -14 0.0203
-2 -3 -14 0.0258
0 7 4 0.0361
0 -7 -4 0.0374
-7 0 -3 0.0631
2 2 -13 0.0643
6 0 6 0.0790
3 -6 -6 0.0604
3 -4 11 0.0530
0 0 -15 0.0416
3 4 13 0.0484
-2 -7 -5 0.0464
0 -6 7 0.0616
4 1 13 0.0569
-5 -2 -11 0.0386
-5 -3 5 0.0795
-2 -1 2 0.0795

loop_
_geom_angle_atom_site_label_1
_geom_angle_atom_site_label_2
_geom_angle_atom_site_label_3
_geom_angle
_geom_angle_site_symmetry_1
_geom_angle_site_symmetry_3
_geom_angle_publ_flag
C1 P1 Cl1 111.03(10) . . ?
C1 P1 C23 110.23(14) . . ?
C1 P1 C26 111.41(15) . . ?
C23 P1 Cl1 104.96(12) . . ?
C23 P1 C26 111.52(16) . . ?
C26 P1 Cl1 107.47(11) . . ?
C14 P2 Cl2 112.45(10) . . ?
C14 P2 C29 110.95(14) . . ?
C14 P2 C32 108.91(14) . . ?
C29 P2 Cl2 104.66(12) . . ?
C32 P2 Cl2 106.97(11) . . ?
C32 P2 C29 112.83(15) . . ?
C2 C1 P1 115.0(2) . . ?
C10 C1 P1 124.5(2) . . ?
C10 C1 C2 120.3(3) . . ?
C1 C2 H2 119.9 . . ?
C3 C2 C1 120.1(3) . . ?
C3 C2 H2 119.9 . . ?
C2 C3 H3 119.3 . . ?
C2 C3 C4 121.4(3) . . ?
C4 C3 H3 119.3 . . ?
C3 C4 C5 121.3(3) . . ?
C3 C4 C9 119.5(3) . . ?
C5 C4 C9 119.3(3) . . ?
C4 C5 H5 119.9 . . ?
C6 C5 C4 120.3(3) . . ?
C6 C5 H5 119.9 . . ?
C5 C6 H6 119.9 . . ?
C5 C6 C7 120.2(3) . . ?
C7 C6 H6 119.9 . . ?
C6 C7 H7 119.5 . . ?
C8 C7 C6 121.1(3) . . ?
C8 C7 H7 119.5 . . ?
C7 C8 H8 119.9 . . ?
C7 C8 C9 120.2(3) . . ?
C9 C8 H8 119.9 . . ?
C4 C9 C10 119.0(3) . . ?
C8 C9 C4 119.0(3) . . ?
C8 C9 C10 122.0(3) . . ?
C1 C10 C9 119.6(3) . . ?
C1 C10 C11 123.4(3) . . ?
C9 C10 C11 117.0(3) . . ?
C12 C11 C10 174.0(3) . . ?
C11 C12 C13 174.9(3) . . ?
C14 C13 C12 123.1(3) . . ?
C14 C13 C22 119.1(3) . . ?
C22 C13 C12 117.8(3) . . ?
C13 C14 P2 125.6(2) . . ?
C13 C14 C15 120.5(3) . . ?
C15 C14 P2 113.3(2) . . ?
C14 C15 H15 119.8 . . ?
C16 C15 C14 120.4(3) . . ?
C16 C15 H15 119.8 . . ?
C15 C16 H16 119.4 . . ?
C15 C16 C17 121.2(3) . . ?
C17 C16 H16 119.4 . . ?
C16 C17 C18 121.8(3) . . ?
C16 C17 C22 119.4(3) . . ?
C18 C17 C22 118.8(3) . . ?
C17 C18 H18 119.7 . . ?
C19 C18 C17 120.7(3) . . ?
C19 C18 H18 119.7 . . ?
C18 C19 H19 119.8 . . ?
C18 C19 C20 120.5(3) . . ?
C20 C19 H19 119.8 . . ?
C19 C20 H20 119.7 . . ?
C21 C20 C19 120.6(3) . . ?
C21 C20 H20 119.7 . . ?
C20 C21 H21 119.7 . . ?
C20 C21 C22 120.6(3) . . ?
C22 C21 H21 119.7 . . ?
C17 C22 C13 119.4(3) . . ?
C21 C22 C13 121.7(3) . . ?
C21 C22 C17 118.9(3) . . ?
P1 C23 H23 108.2 . . ?
C24 C23 P1 110.5(2) . . ?
C24 C23 H23 108.2 . . ?
C24 C23 C25 111.2(3) . . ?
C25 C23 P1 110.6(2) . . ?
C25 C23 H23 108.2 . . ?
C23 C24 H24A 109.5 . . ?
C23 C24 H24B 109.5 . . ?
C23 C24 H24C 109.5 . . ?
H24A C24 H24B 109.5 . . ?
H24A C24 H24C 109.5 . . ?
H24B C24 H24C 109.5 . . ?
C23 C25 H25A 109.5 . . ?
C23 C25 H25B 109.5 . . ?
C23 C25 H25C 109.5 . . ?
H25A C25 H25B 109.5 . . ?
H25A C25 H25C 109.5 . . ?
H25B C25 H25C 109.5 . . ?
P1 C26 H26 107.6 . . ?
C27 C26 P1 108.3(2) . . ?
C27 C26 H26 107.6 . . ?
C28 C26 P1 113.8(2) . . ?
C28 C26 H26 107.6 . . ?
C28 C26 C27 111.7(3) . . ?
C26 C27 H27A 109.5 . . ?
C26 C27 H27B 109.5 . . ?
C26 C27 H27C 109.5 . . ?
H27A C27 H27B 109.5 . . ?
H27A C27 H27C 109.5 . . ?
H27B C27 H27C 109.5 . . ?
C26 C28 H28A 109.5 . . ?
C26 C28 H28B 109.5 . . ?
C26 C28 H28C 109.5 . . ?
H28A C28 H28B 109.5 . . ?
H28A C28 H28C 109.5 . . ?
H28B C28 H28C 109.5 . . ?
P2 C29 H29 107.9 . . ?
C30 C29 P2 110.5(2) . . ?
C30 C29 H29 107.9 . . ?
C30 C29 C31 112.7(3) . . ?
C31 C29 P2 109.9(2) . . ?
C31 C29 H29 107.9 . . ?
C29 C30 H30A 109.5 . . ?
C29 C30 H30B 109.5 . . ?
C29 C30 H30C 109.5 . . ?
H30A C30 H30B 109.5 . . ?
H30A C30 H30C 109.5 . . ?
H30B C30 H30C 109.5 . . ?
C29 C31 H31A 109.5 . . ?
C29 C31 H31B 109.5 . . ?
C29 C31 H31C 109.5 . . ?
H31A C31 H31B 109.5 . . ?
H31A C31 H31C 109.5 . . ?
H31B C31 H31C 109.5 . . ?
P2 C32 H32 107.9 . . ?
C33 C32 P2 111.4(2) . . ?
C33 C32 H32 107.9 . . ?
C34 C32 P2 109.6(2) . . ?
C34 C32 H32 107.9 . . ?
C34 C32 C33 111.8(3) . . ?
C32 C33 H33A 109.5 . . ?
C32 C33 H33B 109.5 . . ?
C32 C33 H33C 109.5 . . ?
H33A C33 H33B 109.5 . . ?
H33A C33 H33C 109.5 . . ?
H33B C33 H33C 109.5 . . ?
C32 C34 H34A 109.5 . . ?
C32 C34 H34B 109.5 . . ?
C32 C34 H34C 109.5 . . ?
H34A C34 H34B 109.5 . . ?
H34A C34 H34C 109.5 . . ?
H34B C34 H34C 109.5 . . ?
Cl15 C56 H56A 110.2 . . ?
Cl15 C56 H56B 110.2 . . ?
Cl16 C56 Cl15 107.6(12) . . ?
Cl16 C56 H56A 110.2 . . ?
Cl16 C56 H56B 110.2 . . ?
H56A C56 H56B 108.5 . . ?
Cl17 C57 H57A 107.8 . . ?
Cl17 C57 H57B 107.8 . . ?
Cl18 C57 Cl17 117.9(4) . . ?
Cl18 C57 H57A 107.8 . . ?
Cl18 C57 H57B 107.8 . . ?
H57A C57 H57B 107.2 . . ?
Cl13 C55 Cl14 111.3(2) . . ?
Cl13 C55 H55A 109.4 . . ?
Cl13 C55 H55B 109.4 . . ?
Cl14 C55 H55A 109.4 . . ?
Cl14 C55 H55B 109.4 . . ?
H55A C55 H55B 108.0 . . ?
Cl11 C54 Cl12 110.8(3) . . ?
Cl11 C54 H54A 109.5 . . ?
Cl11 C54 H54B 109.5 . . ?
Cl12 C54 H54A 109.5 . . ?
Cl12 C54 H54B 109.5 . . ?
H54A C54 H54B 108.1 . . ?
Cl5 C51 Cl6 110.9(2) . . ?
Cl5 C51 H51A 109.5 . . ?
Cl5 C51 H51B 109.5 . . ?
Cl6 C51 H51A 109.5 . . ?
Cl6 C51 H51B 109.5 . . ?
H51A C51 H51B 108.1 . . ?
Cl9 C53 Cl10 110.5(2) . . ?
Cl9 C53 H53A 109.5 . . ?
Cl9 C53 H53B 109.5 . . ?
Cl10 C53 H53A 109.5 . . ?
Cl10 C53 H53B 109.5 . . ?
H53A C53 H53B 108.1 . . ?
Cl7 C52 H52A 109.1 . . ?
Cl7 C52 H52B 109.1 . . ?
Cl8 C52 Cl7 112.6(2) . . ?
Cl8 C52 H52A 109.1 . . ?
Cl8 C52 H52B 109.1 . . ?
H52A C52 H52B 107.8 . . ?

loop_
_geom_bond_atom_site_label_1
_geom_bond_atom_site_label_2
_geom_bond_distance
_geom_bond_site_symmetry_2
_geom_bond_publ_flag
Cl1 P1 1.9934(10) . ?
Cl2 P2 1.9935(11) . ?
P1 C1 1.797(3) . ?
P1 C23 1.804(4) . ?
P1 C26 1.806(3) . ?
P2 C14 1.794(3) . ?
P2 C29 1.806(3) . ?
P2 C32 1.806(3) . ?
C1 C2 1.422(4) . ?
C1 C10 1.387(4) . ?
C2 H2 0.9500 . ?
C2 C3 1.366(4) . ?
C3 H3 0.9500 . ?
C3 C4 1.399(5) . ?
C4 C5 1.418(4) . ?
C4 C9 1.425(4) . ?
C5 H5 0.9500 . ?
C5 C6 1.376(5) . ?
C6 H6 0.9500 . ?
C6 C7 1.408(5) . ?
C7 H7 0.9500 . ?
C7 C8 1.370(4) . ?
C8 H8 0.9500 . ?
C8 C9 1.418(4) . ?
C9 C10 1.434(4) . ?
C10 C11 1.435(4) . ?
C11 C12 1.203(4) . ?
C12 C13 1.430(4) . ?
C13 C14 1.395(4) . ?
C13 C22 1.427(4) . ?
C14 C15 1.420(4) . ?
C15 H15 0.9500 . ?
C15 C16 1.360(4) . ?
C16 H16 0.9500 . ?
C16 C17 1.406(4) . ?
C17 C18 1.415(4) . ?
C17 C22 1.425(4) . ?
C18 H18 0.9500 . ?
C18 C19 1.368(5) . ?
C19 H19 0.9500 . ?
C19 C20 1.402(5) . ?
C20 H20 0.9500 . ?
C20 C21 1.369(5) . ?
C21 H21 0.9500 . ?
C21 C22 1.415(4) . ?
C23 H23 1.0000 . ?
C23 C24 1.533(4) . ?
C23 C25 1.535(5) . ?
C24 H24A 0.9800 . ?
C24 H24B 0.9800 . ?
C24 H24C 0.9800 . ?
C25 H25A 0.9800 . ?
C25 H25B 0.9800 . ?
C25 H25C 0.9800 . ?
C26 H26 1.0000 . ?
C26 C27 1.537(5) . ?
C26 C28 1.525(5) . ?
C27 H27A 0.9800 . ?
C27 H27B 0.9800 . ?
C27 H27C 0.9800 . ?
C28 H28A 0.9800 . ?
C28 H28B 0.9800 . ?
C28 H28C 0.9800 . ?
C29 H29 1.0000 . ?
C29 C30 1.528(5) . ?
C29 C31 1.535(5) . ?
C30 H30A 0.9800 . ?
C30 H30B 0.9800 . ?
C30 H30C 0.9800 . ?
C31 H31A 0.9800 . ?
C31 H31B 0.9800 . ?
C31 H31C 0.9800 . ?
C32 H32 1.0000 . ?
C32 C33 1.535(5) . ?
C32 C34 1.529(5) . ?
C33 H33A 0.9800 . ?
C33 H33B 0.9800 . ?
C33 H33C 0.9800 . ?
C34 H34A 0.9800 . ?
C34 H34B 0.9800 . ?
C34 H34C 0.9800 . ?
Cl15 C56 1.693(17) . ?
Cl16 C56 1.674(17) . ?
Cl17 C57 1.732(6) . ?
Cl18 C57 1.702(6) . ?
C56 H56A 0.9900 . ?
C56 H56B 0.9900 . ?
C57 H57A 0.9900 . ?
C57 H57B 0.9900 . ?
Cl13 C55 1.768(4) . ?
Cl14 C55 1.771(4) . ?
C55 H55A 0.9900 . ?
C55 H55B 0.9900 . ?
Cl11 C54 1.754(5) . ?
Cl12 C54 1.773(5) . ?
C54 H54A 0.9900 . ?
C54 H54B 0.9900 . ?
Cl5 C51 1.742(4) . ?
Cl6 C51 1.755(4) . ?
C51 H51A 0.9900 . ?
C51 H51B 0.9900 . ?
Cl9 C53 1.758(5) . ?
Cl10 C53 1.772(4) . ?
C53 H53A 0.9900 . ?
C53 H53B 0.9900 . ?
Cl7 C52 1.761(4) . ?
Cl8 C52 1.756(4) . ?
C52 H52A 0.9900 . ?
C52 H52B 0.9900 . ?

loop_
_geom_torsion_atom_site_label_1
_geom_torsion_atom_site_label_2
_geom_torsion_atom_site_label_3
_geom_torsion_atom_site_label_4
_geom_torsion
_geom_torsion_site_symmetry_1
_geom_torsion_site_symmetry_2
_geom_torsion_site_symmetry_3
_geom_torsion_site_symmetry_4
_geom_torsion_publ_flag
Cl1 P1 C1 C2 -141.9(2) . . . . ?
Cl1 P1 C1 C10 42.3(3) . . . . ?
Cl1 P1 C23 C24 -66.4(3) . . . . ?
Cl1 P1 C23 C25 57.1(2) . . . . ?
Cl1 P1 C26 C27 175.1(2) . . . . ?
Cl1 P1 C26 C28 -60.0(3) . . . . ?
Cl2 P2 C14 C13 33.4(3) . . . . ?
Cl2 P2 C14 C15 -155.8(2) . . . . ?
Cl2 P2 C29 C30 65.9(3) . . . . ?
Cl2 P2 C29 C31 -59.0(3) . . . . ?
Cl2 P2 C32 C33 -58.1(2) . . . . ?
Cl2 P2 C32 C34 177.6(2) . . . . ?
P1 C1 C2 C3 -176.9(3) . . . . ?
P1 C1 C10 C9 174.4(2) . . . . ?
P1 C1 C10 C11 -7.6(4) . . . . ?
P2 C14 C15 C16 -171.4(2) . . . . ?
C1 P1 C23 C24 173.9(3) . . . . ?
C1 P1 C23 C25 -62.5(3) . . . . ?
C1 P1 C26 C27 -63.0(3) . . . . ?
C1 P1 C26 C28 61.8(3) . . . . ?
C1 C2 C3 C4 2.2(5) . . . . ?
C2 C1 C10 C9 -1.1(4) . . . . ?
C2 C1 C10 C11 176.9(3) . . . . ?
C2 C3 C4 C5 177.9(3) . . . . ?
C2 C3 C4 C9 -1.4(5) . . . . ?
C3 C4 C5 C6 -177.8(3) . . . . ?
C3 C4 C9 C8 179.2(3) . . . . ?
C3 C4 C9 C10 -0.6(4) . . . . ?
C4 C5 C6 C7 -1.6(5) . . . . ?
C4 C9 C10 C1 1.9(4) . . . . ?
C4 C9 C10 C11 -176.3(3) . . . . ?
C5 C4 C9 C8 -0.1(4) . . . . ?
C5 C4 C9 C10 -179.9(3) . . . . ?
C5 C6 C7 C8 0.4(5) . . . . ?
C6 C7 C8 C9 1.1(5) . . . . ?
C7 C8 C9 C4 -1.2(4) . . . . ?
C7 C8 C9 C10 178.7(3) . . . . ?
C8 C9 C10 C1 -177.9(3) . . . . ?
C8 C9 C10 C11 3.9(4) . . . . ?
C9 C4 C5 C6 1.5(5) . . . . ?
C10 C1 C2 C3 -0.9(5) . . . . ?
C12 C13 C14 P2 -12.5(4) . . . . ?
C12 C13 C14 C15 177.3(3) . . . . ?
C12 C13 C22 C17 -177.2(3) . . . . ?
C12 C13 C22 C21 3.6(4) . . . . ?
C13 C14 C15 C16 0.0(5) . . . . ?
C14 P2 C29 C30 -55.6(3) . . . . ?
C14 P2 C29 C31 179.5(2) . . . . ?
C14 P2 C32 C33 63.7(3) . . . . ?
C14 P2 C32 C34 -60.6(3) . . . . ?
C14 C13 C22 C17 1.4(4) . . . . ?
C14 C13 C22 C21 -177.8(3) . . . . ?
C14 C15 C16 C17 1.0(5) . . . . ?
C15 C16 C17 C18 178.9(3) . . . . ?
C15 C16 C17 C22 -0.7(5) . . . . ?
C16 C17 C18 C19 -178.9(3) . . . . ?
C16 C17 C22 C13 -0.5(4) . . . . ?
C16 C17 C22 C21 178.8(3) . . . . ?
C17 C18 C19 C20 0.2(5) . . . . ?
C18 C17 C22 C13 179.9(3) . . . . ?
C18 C17 C22 C21 -0.8(4) . . . . ?
C18 C19 C20 C21 -0.9(6) . . . . ?
C19 C20 C21 C22 0.8(5) . . . . ?
C20 C21 C22 C13 179.4(3) . . . . ?
C20 C21 C22 C17 0.1(5) . . . . ?
C22 C13 C14 P2 169.0(2) . . . . ?
C22 C13 C14 C15 -1.2(4) . . . . ?
C22 C17 C18 C19 0.7(5) . . . . ?
C23 P1 C1 C2 -26.0(3) . . . . ?
C23 P1 C1 C10 158.2(3) . . . . ?
C23 P1 C26 C27 60.6(3) . . . . ?
C23 P1 C26 C28 -174.6(2) . . . . ?
C26 P1 C1 C2 98.3(3) . . . . ?
C26 P1 C1 C10 -77.5(3) . . . . ?
C26 P1 C23 C24 49.6(3) . . . . ?
C26 P1 C23 C25 173.2(2) . . . . ?
C29 P2 C14 C13 150.2(3) . . . . ?
C29 P2 C14 C15 -39.0(3) . . . . ?
C29 P2 C32 C33 -172.7(2) . . . . ?
C29 P2 C32 C34 63.0(3) . . . . ?
C32 P2 C14 C13 -85.0(3) . . . . ?
C32 P2 C14 C15 85.8(2) . . . . ?
C32 P2 C29 C30 -178.1(2) . . . . ?
C32 P2 C29 C31 56.9(3) . . . . ?

loop_
_exptl_oxdiff_crystal_face_indexfrac_h
_exptl_oxdiff_crystal_face_indexfrac_k
_exptl_oxdiff_crystal_face_indexfrac_l
_exptl_oxdiff_crystal_face_x
_exptl_oxdiff_crystal_face_y
_exptl_oxdiff_crystal_face_z
2.8167 -1.8289 13.6939 0.0413 0.1605 -0.9862
-3.1440 1.7196 -13.5342 -0.0538 -0.2132 0.9755
-1.7501 -2.6022 -14.3676 -0.5924 0.0117 0.8056
-0.3667 7.4439 3.9730 0.9861 -0.1286 0.1049
0.3779 -7.4570 -3.8386 -0.9852 0.1277 -0.1142
-6.6886 -0.1652 -3.4666 -0.1238 -0.9449 0.3030
1.5101 2.2712 -12.6124 0.0589 0.4733 0.8789
6.4960 -0.3298 6.1326 0.1103 0.8640 -0.4913
3.2912 -5.7512 -5.7894 -0.7933 0.6070 0.0482
2.9743 -4.3413 10.6542 -0.3223 0.2419 -0.9152
-0.3390 -0.2374 -14.8013 -0.3008 0.2347 0.9244
2.5362 3.6000 13.2946 0.7004 0.1285 -0.7021
-1.7975 -7.1975 -4.7407 -0.9828 -0.1838 -0.0151
0.0322 -6.4708 6.7357 -0.6734 -0.1285 -0.7280
4.2601 0.8951 13.0938 0.3743 0.3918 -0.8405
-4.9897 -2.2651 -11.2119 -0.5130 -0.5392 0.6679
-5.1044 -2.9771 5.0266 -0.3056 -0.8708 -0.3852
-1.9978 -1.0083 2.0063 -0.0996 -0.3415 -0.1458
